data_7122472
loop_
_publ_author_name
'Chen, Cheng-Xia'
'Qiu, Qian-Feng'
'Pan, Mei'
'Cao, Chen-Chen'
'Zhu, Neng-Xiu'
'Wang, Hai-Ping'
'Jiang, Ji-Jun'
'Wei, Zhang-Wen'
'Su, Cheng-Yong'

_publ_section_title
;
 Tunability of fluorescent metal-organic frameworks through dynamic spacer
 installation with multivariate fluorophores.
;
_journal_issue 97
_journal_name_full 'Chemical communications (Cambridge, England)'
_journal_page_first 13666
_journal_page_last 13669
_journal_paper_doi 10.1039/c8cc07441k
_journal_volume 54
_journal_year 2018
_chemical_formula_moiety 'C76 H30 F24 O34 Zr6'
_chemical_formula_sum 'C76 H30 F24 O34 Zr6'
_chemical_formula_weight 2490.32
_chemical_name_common LIFM-53
_space_group_crystal_system tetragonal
_space_group_IT_number 131
_space_group_name_Hall '-P 4c 2'
_space_group_name_H-M_alt 'P 42/m m c'
_symmetry_space_group_name_Hall '-P 4c 2'
_symmetry_space_group_name_H-M 'P 42/m m c'
_atom_sites_solution_hydrogens geom
_audit_creation_method SHELXL-2014/7
_audit_update_record
;
2018-07-30 deposited with the CCDC.
2018-10-16 downloaded from the CCDC.
;
_cell_angle_alpha 90
_cell_angle_beta 90
_cell_angle_gamma 90
_cell_formula_units_Z 2
_cell_length_a 24.3097(5)
_cell_length_b 24.3097(5)
_cell_length_c 14.9770(5)
_cell_measurement_reflns_used 6142
_cell_measurement_temperature 150(2)
_cell_measurement_theta_max 65.3620
_cell_measurement_theta_min 4.0400
_cell_volume 8850.8(4)
_computing_structure_refinement 'SHELXL-2014/7 (Sheldrick, 2014)'
_computing_structure_solution 'SHELXL-2014/7 (Sheldrick, 2014)'
_diffrn_ambient_temperature 150(2)
_diffrn_detector 'CCD plate'
_diffrn_detector_area_resol_mean 10.6525
_diffrn_detector_type Atlas
_diffrn_measured_fraction_theta_full 0.969
_diffrn_measured_fraction_theta_max 0.969
_diffrn_measurement_device 'four-circle diffractometer'
_diffrn_measurement_device_type 'SuperNova, Dual, Cu at zero, Atlas'
_diffrn_measurement_method '\w scans'
_diffrn_radiation_monochromator mirror
_diffrn_radiation_type CuK\a
_diffrn_radiation_wavelength 1.54184
_diffrn_reflns_av_R_equivalents 0.0767
_diffrn_reflns_av_unetI/netI 0.0577
_diffrn_reflns_Laue_measured_fraction_full 0.969
_diffrn_reflns_Laue_measured_fraction_max 0.969
_diffrn_reflns_limit_h_max 24
_diffrn_reflns_limit_h_min -28
_diffrn_reflns_limit_k_max 12
_diffrn_reflns_limit_k_min -28
_diffrn_reflns_limit_l_max 17
_diffrn_reflns_limit_l_min -17
_diffrn_reflns_number 15851
_diffrn_reflns_point_group_measured_fraction_full 0.969
_diffrn_reflns_point_group_measured_fraction_max 0.969
_diffrn_reflns_theta_full 65.367
_diffrn_reflns_theta_max 65.367
_diffrn_reflns_theta_min 3.636
_diffrn_source 'micro-focus sealed X-ray tube'
_diffrn_source_type 'SuperNova (Cu) X-ray Source'
_exptl_absorpt_coefficient_mu 3.411
_exptl_absorpt_correction_T_max 1.00000
_exptl_absorpt_correction_T_min 0.00708
_exptl_absorpt_correction_type multi-scan
_exptl_absorpt_process_details
;
CrysAlisPro 1.171.38.43 (Rigaku Oxford Diffraction, 2015)
Empirical absorption correction using spherical harmonics,
 implemented in SCALE3 ABSPACK scaling algorithm.
;
_exptl_crystal_colour Colorless
_exptl_crystal_density_diffrn 0.934
_exptl_crystal_description Block
_exptl_crystal_F_000 2428
_exptl_crystal_size_max 0.1
_exptl_crystal_size_mid 0.1
_exptl_crystal_size_min 0.1
_refine_diff_density_max 1.941
_refine_diff_density_min -1.859
_refine_diff_density_rms 0.156
_refine_ls_extinction_method none
_refine_ls_goodness_of_fit_ref 1.054
_refine_ls_hydrogen_treatment constr
_refine_ls_matrix_type full
_refine_ls_number_parameters 221
_refine_ls_number_reflns 4050
_refine_ls_number_restraints 276
_refine_ls_restrained_S_all 1.091
_refine_ls_R_factor_all 0.1261
_refine_ls_R_factor_gt 0.1056
_refine_ls_shift/su_max 0.000
_refine_ls_shift/su_mean 0.000
_refine_ls_structure_factor_coef Fsqd
_refine_ls_weighting_details 'w=1/[\s^2^(Fo^2^)+(0.1749P)^2^+67.5347P] where P=(Fo^2^+2Fc^2^)/3'
_refine_ls_weighting_scheme calc
_refine_ls_wR_factor_gt 0.2901
_refine_ls_wR_factor_ref 0.3150
_reflns_Friedel_coverage 0.000
_reflns_number_gt 3077
_reflns_number_total 4050
_reflns_threshold_expression 'I > 2\s(I)'
_cod_data_source_file c8cc07441k2.cif
_cod_data_source_block LIFM-53
_cod_depositor_comments 'Adding full bibliography for 7122472--7122473.cif.'
_cod_original_cell_volume 8850.8(5)
_cod_database_code 7122472
_shelx_shelxl_version_number 2014/7
_shelx_space_group_comment
;
The symmetry employed for this shelxl refinement is uniquely defined
by the following loop, which should always be used as a source of
symmetry information in preference to the above space-group names.
They are only intended as comments.
;

loop_
_space_group_symop_operation_xyz
'x, y, z'
'-y, x, z+1/2'
'-x, -y, z'
'y, -x, z+1/2'
'x, -y, -z'
'-x, y, -z'
'y, x, -z+1/2'
'-y, -x, -z+1/2'
'-x, -y, -z'
'y, -x, -z-1/2'
'x, y, -z'
'-y, x, -z-1/2'
'-x, y, z'
'x, -y, z'
'-y, -x, z-1/2'
'y, x, z-1/2'

loop_
_atom_site_label
_atom_site_type_symbol
_atom_site_fract_x
_atom_site_fract_y
_atom_site_fract_z
_atom_site_U_iso_or_equiv
_atom_site_adp_type
_atom_site_occupancy
_atom_site_site_symmetry_order
_atom_site_calc_flag
_atom_site_refinement_flags_posn
_atom_site_refinement_flags_adp
_atom_site_refinement_flags_occupancy
_atom_site_disorder_assembly
_atom_site_disorder_group
Zr1 Zr 0.5000 0.07203(5) 0.11754(9) 0.0613(5) Uani 1 2 d DS TU P . .
Zr2 Zr 0.39924(5) 0.0000 0.0000 0.0288(4) Uani 1 4 d S T P B .
F1 F 0.1350(4) 0.1551(8) 0.1683(11) 0.221(7) Uani 0.575(8) 1 d D U P A 1
F2 F 0.1740(5) 0.1279(7) 0.0554(10) 0.201(6) Uani 0.575(8) 1 d D U P A 1
F3 F 0.1638(7) 0.2101(6) 0.0765(12) 0.239(7) Uani 0.575(8) 1 d D U P A 1
F1A F 0.3171(12) 0.2899(6) 0.3381(15) 0.254(9) Uani 0.425(8) 1 d D U P A 2
F2A F 0.2789(9) 0.2369(10) 0.4239(11) 0.246(9) Uani 0.425(8) 1 d D U P A 2
F3A F 0.3595(7) 0.2261(10) 0.3923(14) 0.242(9) Uani 0.425(8) 1 d D U P A 2
O1 O 0.4165(3) 0.1015(4) 0.1644(6) 0.118(4) Uani 1 1 d D . . . .
O2 O 0.3522(2) 0.0548(2) 0.0873(4) 0.0547(16) Uani 1 1 d D . . . .
O3 O 0.5000 0.0921(9) 0.2592(7) 0.240(10) Uani 0.5 2 d DS TU P B 1
O4 O 0.5000 0.0000 0.272(2) 0.256(10) Uani 1 4 d DS TU P B 1
O5 O 0.5000 0.063(2) 0.259(3) 0.219(10) Uani 0.5 2 d S TU P B 2
O6 O 0.4504(4) 0.0727(5) 0.0000 0.083(4) Uani 1 2 d S T P B .
O7 O 0.4498(4) 0.0000 0.1162(8) 0.082(4) Uani 1 2 d S T P B .
O8 O 0.5000 0.1620(5) 0.1133(13) 0.137(7) Uani 1 2 d S T P B .
C1 C 0.2448(3) 0.2021(3) 0.2377(6) 0.164(4) Uani 1 1 d D U . . .
C2 C 0.2328(3) 0.1671(4) 0.1660(6) 0.158(4) Uani 1 1 d D U . . .
H2 H 0.1975 0.1677 0.1390 0.189 Uiso 0.425(8) 1 calc R U P A 2
C3 C 0.2734(3) 0.1314(3) 0.1347(5) 0.138(4) Uani 1 1 d D U . . .
H3 H 0.2656 0.1077 0.0859 0.165 Uiso 1 1 calc R U . . .
C4 C 0.3249(3) 0.1303(3) 0.1742(6) 0.130(4) Uani 1 1 d D U . . .
C5 C 0.3367(3) 0.1651(4) 0.2446(6) 0.160(4) Uani 1 1 d D U . . .
H5 H 0.3722 0.1645 0.2710 0.192 Uiso 1 1 calc R U . . .
C6 C 0.2964(4) 0.2014(4) 0.2772(6) 0.179(4) Uani 1 1 d D U . . .
H6 H 0.3044 0.2252 0.3257 0.214 Uiso 0.575(8) 1 calc R U P A 1
C7 C 0.3675(4) 0.0924(3) 0.1390(5) 0.113(4) Uani 1 1 d D U . . .
C8 C 0.1781(4) 0.1653(5) 0.1192(8) 0.188(5) Uani 0.575(8) 1 d D U P A 1
C9 C 0.5000 0.0485(6) 0.3070(13) 0.256(9) Uani 0.5 2 d DS TU P B 1
C10 C 0.5000 0.0495(3) 0.4071(3) 0.274(10) Uani 1 2 d DS TU P . .
H10 H 0.5000 0.0494 0.3437 0.329 Uiso 0.5 2 calc R U P B 3
C11 C 0.5000 0.0991(3) 0.4533(3) 0.284(11) Uani 1 2 d DS TU P B .
H11 H 0.5000 0.1329 0.4215 0.341 Uiso 1 2 calc R U P . .
C12 C 0.5000 0.0000 0.4537(3) 0.280(11) Uani 1 4 d DS TU P B .
C8A C 0.3117(6) 0.2377(6) 0.3546(9) 0.211(6) Uani 0.425(8) 1 d D U P A 2

loop_
_atom_site_aniso_label
_atom_site_aniso_U_11
_atom_site_aniso_U_22
_atom_site_aniso_U_33
_atom_site_aniso_U_23
_atom_site_aniso_U_13
_atom_site_aniso_U_12
Zr1 0.0291(6) 0.0774(9) 0.0775(9) -0.0542(7) 0.000 0.000
Zr2 0.0258(7) 0.0287(7) 0.0318(7) 0.000 0.000 0.000
F1 0.064(7) 0.261(16) 0.338(17) -0.145(13) -0.002(10) 0.014(10)
F2 0.095(8) 0.216(11) 0.292(13) -0.124(10) -0.037(8) 0.057(8)
F3 0.180(14) 0.224(12) 0.313(18) -0.105(11) -0.043(12) 0.087(12)
F1A 0.203(18) 0.212(12) 0.35(2) -0.195(12) -0.014(16) 0.007(13)
F2A 0.176(14) 0.276(18) 0.284(15) -0.206(14) 0.028(13) 0.043(15)
F3A 0.164(12) 0.271(17) 0.290(19) -0.214(14) -0.018(11) 0.039(14)
O1 0.042(4) 0.154(8) 0.159(9) -0.131(7) 0.005(5) 0.010(5)
O2 0.038(3) 0.063(4) 0.063(4) -0.027(3) 0.004(3) 0.003(3)
O3 0.326(17) 0.32(2) 0.077(7) -0.026(8) 0.000 0.000
O4 0.338(17) 0.32(2) 0.107(9) 0.000 0.000 0.000
O5 0.288(16) 0.28(2) 0.091(8) -0.023(10) 0.000 0.000
O6 0.058(6) 0.144(10) 0.046(5) 0.000 0.000 -0.050(6)
O7 0.052(6) 0.082(7) 0.113(10) 0.000 -0.044(6) 0.000
O8 0.061(7) 0.065(7) 0.28(2) -0.088(10) 0.000 0.000
C1 0.077(5) 0.158(8) 0.257(10) -0.137(7) 0.039(6) 0.022(6)
C2 0.063(4) 0.156(7) 0.254(9) -0.126(7) 0.023(5) 0.032(5)
C3 0.047(4) 0.131(7) 0.235(9) -0.116(7) 0.022(5) 0.012(5)
C4 0.046(4) 0.132(7) 0.213(9) -0.124(6) 0.026(5) 0.007(5)
C5 0.073(5) 0.165(8) 0.242(9) -0.149(7) 0.023(6) 0.013(6)
C6 0.095(6) 0.179(8) 0.262(9) -0.161(7) 0.027(6) 0.021(6)
C7 0.030(4) 0.121(8) 0.188(10) -0.105(8) 0.019(6) 0.007(5)
C8 0.084(6) 0.195(10) 0.284(11) -0.124(9) -0.006(7) 0.056(7)
C9 0.345(16) 0.32(2) 0.099(7) -0.009(6) 0.000 0.000
C10 0.382(17) 0.34(2) 0.104(8) -0.006(6) 0.000 0.000
C11 0.40(2) 0.34(2) 0.113(11) -0.017(9) 0.000 0.000
C12 0.39(2) 0.34(2) 0.106(11) 0.000 0.000 0.000
C8A 0.135(10) 0.212(11) 0.285(12) -0.186(9) 0.016(8) 0.031(10)

loop_
_atom_type_symbol
_atom_type_description
_atom_type_scat_dispersion_real
_atom_type_scat_dispersion_imag
_atom_type_scat_source
C C 0.0181 0.0091 'International Tables Vol C Tables 4.2.6.8 and 6.1.1.4'
F F 0.0727 0.0534 'International Tables Vol C Tables 4.2.6.8 and 6.1.1.4'
H H 0.0000 0.0000 'International Tables Vol C Tables 4.2.6.8 and 6.1.1.4'
O O 0.0492 0.0322 'International Tables Vol C Tables 4.2.6.8 and 6.1.1.4'
Zr Zr -0.1862 2.2449 'International Tables Vol C Tables 4.2.6.8 and 6.1.1.4'

loop_
_geom_angle_atom_site_label_1
_geom_angle_atom_site_label_2
_geom_angle_atom_site_label_3
_geom_angle
_geom_angle_site_symmetry_1
_geom_angle_site_symmetry_3
O5 Zr1 O7 85.8(13) . .
O5 Zr1 O7 85.8(13) . 3_655
O7 Zr1 O7 69.7(5) . 3_655
O5 Zr1 O6 145.2(3) . 13_655
O7 Zr1 O6 108.8(5) . 13_655
O7 Zr1 O6 71.0(4) 3_655 13_655
O5 Zr1 O6 145.2(3) . .
O7 Zr1 O6 71.0(4) . .
O7 Zr1 O6 108.8(5) 3_655 .
O6 Zr1 O6 68.9(4) 13_655 .
O7 Zr1 O3 101.2(6) . .
O7 Zr1 O3 101.2(6) 3_655 .
O6 Zr1 O3 143.3(3) 13_655 .
O6 Zr1 O3 143.3(3) . .
O5 Zr1 O8 97.4(16) . .
O7 Zr1 O8 145.1(2) . .
O7 Zr1 O8 145.1(2) 3_655 .
O6 Zr1 O8 88.2(6) 13_655 .
O6 Zr1 O8 88.2(6) . .
O3 Zr1 O8 78.7(8) . .
O5 Zr1 O1 73.9(6) . 13_655
O7 Zr1 O1 140.8(4) . 13_655
O7 Zr1 O1 75.6(3) 3_655 13_655
O6 Zr1 O1 75.3(3) 13_655 13_655
O6 Zr1 O1 139.5(4) . 13_655
O3 Zr1 O1 68.1(3) . 13_655
O8 Zr1 O1 72.1(3) . 13_655
O5 Zr1 O1 73.9(6) . .
O7 Zr1 O1 75.6(3) . .
O7 Zr1 O1 140.8(4) 3_655 .
O6 Zr1 O1 139.5(4) 13_655 .
O6 Zr1 O1 75.3(3) . .
O3 Zr1 O1 68.1(3) . .
O8 Zr1 O1 72.1(3) . .
O1 Zr1 O1 127.4(3) 13_655 .
O5 Zr1 Zr2 116.8(10) . .
O7 Zr1 Zr2 35.1(3) . .
O7 Zr1 Zr2 89.1(3) 3_655 .
O6 Zr1 Zr2 89.1(3) 13_655 .
O6 Zr1 Zr2 36.0(3) . .
O3 Zr1 Zr2 127.2(3) . .
O8 Zr1 Zr2 119.2(3) . .
O1 Zr1 Zr2 160.91(17) 13_655 .
O1 Zr1 Zr2 71.70(17) . .
O5 Zr1 Zr2 116.8(10) . 9_655
O7 Zr1 Zr2 89.1(3) . 9_655
O7 Zr1 Zr2 35.1(3) 3_655 9_655
O6 Zr1 Zr2 36.0(3) 13_655 9_655
O6 Zr1 Zr2 89.1(3) . 9_655
O3 Zr1 Zr2 127.2(3) . 9_655
O8 Zr1 Zr2 119.2(3) . 9_655
O1 Zr1 Zr2 71.70(17) 13_655 9_655
O1 Zr1 Zr2 160.91(17) . 9_655
Zr2 Zr1 Zr2 89.22(4) . 9_655
O5 Zr1 Zr1 84.2(15) . 3_655
O7 Zr1 Zr1 34.9(2) . 3_655
O7 Zr1 Zr1 34.9(2) 3_655 3_655
O6 Zr1 Zr1 90.4(3) 13_655 3_655
O6 Zr1 Zr1 90.4(3) . 3_655
O3 Zr1 Zr1 103.0(6) . 3_655
O8 Zr1 Zr1 178.3(5) . 3_655
O1 Zr1 Zr1 108.5(2) 13_655 3_655
O1 Zr1 Zr1 108.5(2) . 3_655
Zr2 Zr1 Zr1 59.87(2) . 3_655
Zr2 Zr1 Zr1 59.87(2) 9_655 3_655
O7 Zr2 O7 109.5(7) 11 .
O7 Zr2 O6 70.6(2) 11 .
O7 Zr2 O6 70.6(2) . .
O7 Zr2 O6 70.6(2) 11 5
O7 Zr2 O6 70.6(2) . 5
O6 Zr2 O6 109.8(7) . 5
O7 Zr2 O2 79.3(3) 11 5
O7 Zr2 O2 142.10(18) . 5
O6 Zr2 O2 142.99(18) . 5
O6 Zr2 O2 78.6(3) 5 5
O7 Zr2 O2 142.10(18) 11 14
O7 Zr2 O2 79.3(3) . 14
O6 Zr2 O2 142.99(18) . 14
O6 Zr2 O2 78.6(3) 5 14
O2 Zr2 O2 73.3(4) 5 14
O7 Zr2 O2 79.3(3) 11 11
O7 Zr2 O2 142.10(18) . 11
O6 Zr2 O2 78.6(3) . 11
O6 Zr2 O2 142.99(18) 5 11
O2 Zr2 O2 75.0(3) 5 11
O2 Zr2 O2 117.0(3) 14 11
O7 Zr2 O2 142.10(18) 11 .
O7 Zr2 O2 79.3(3) . .
O6 Zr2 O2 78.6(3) . .
O6 Zr2 O2 142.99(18) 5 .
O2 Zr2 O2 117.0(3) 5 .
O2 Zr2 O2 75.0(3) 14 .
O2 Zr2 O2 73.3(4) 11 .
O7 Zr2 Zr1 90.4(3) 11 3_655
O7 Zr2 Zr1 35.16(17) . 3_655
O6 Zr2 Zr1 90.4(3) . 3_655
O6 Zr2 Zr1 35.45(17) 5 3_655
O2 Zr2 Zr1 111.26(16) 5 3_655
O2 Zr2 Zr1 76.11(15) 14 3_655
O2 Zr2 Zr1 166.87(15) 11 3_655
O2 Zr2 Zr1 111.79(17) . 3_655
O7 Zr2 Zr1 35.16(17) 11 11
O7 Zr2 Zr1 90.4(3) . 11
O6 Zr2 Zr1 35.45(17) . 11
O6 Zr2 Zr1 90.4(3) 5 11
O2 Zr2 Zr1 111.79(17) 5 11
O2 Zr2 Zr1 166.87(15) 14 11
O2 Zr2 Zr1 76.11(15) 11 11
O2 Zr2 Zr1 111.26(16) . 11
Zr1 Zr2 Zr1 90.78(4) 3_655 11
O7 Zr2 Zr1 35.16(17) 11 9_655
O7 Zr2 Zr1 90.4(3) . 9_655
O6 Zr2 Zr1 90.4(3) . 9_655
O6 Zr2 Zr1 35.45(17) 5 9_655
O2 Zr2 Zr1 76.11(15) 5 9_655
O2 Zr2 Zr1 111.26(16) 14 9_655
O2 Zr2 Zr1 111.79(17) 11 9_655
O2 Zr2 Zr1 166.87(15) . 9_655
Zr1 Zr2 Zr1 60.63(5) 3_655 9_655
Zr1 Zr2 Zr1 60.27(5) 11 9_655
O7 Zr2 Zr1 90.4(3) 11 .
O7 Zr2 Zr1 35.16(17) . .
O6 Zr2 Zr1 35.45(17) . .
O6 Zr2 Zr1 90.4(3) 5 .
O2 Zr2 Zr1 166.87(15) 5 .
O2 Zr2 Zr1 111.79(17) 14 .
O2 Zr2 Zr1 111.26(16) 11 .
O2 Zr2 Zr1 76.11(15) . .
Zr1 Zr2 Zr1 60.27(5) 3_655 .
Zr1 Zr2 Zr1 60.63(5) 11 .
Zr1 Zr2 Zr1 90.78(4) 9_655 .
C8 F2 F2 136.3(9) . 11
C7 O1 Zr1 133.9(6) . .
C7 O2 Zr2 131.1(5) . .
C9 O3 Zr1 111.0(14) . .
C9 O4 C9 132(3) 3_655 .
Zr1 O6 Zr1 111.1(4) 11 .
Zr1 O6 Zr2 108.6(4) 11 .
Zr1 O6 Zr2 108.6(4) . .
Zr2 O7 Zr1 109.7(4) . 3_655
Zr2 O7 Zr1 109.7(4) . .
Zr1 O7 Zr1 110.3(5) 3_655 .
C6 C1 C2 120.5(5) . .
C6 C1 C1 121.6(7) . 7
C2 C1 C1 117.5(8) . 7
C3 C2 C1 119.3(5) . .
C3 C2 C8 116.7(6) . .
C1 C2 C8 123.9(6) . .
C4 C3 C2 120.4(5) . .
C5 C4 C3 120.2(5) . .
C5 C4 C7 120.3(7) . .
C3 C4 C7 119.4(7) . .
C4 C5 C6 120.2(5) . .
C1 C6 C5 119.4(5) . .
C1 C6 C8A 123.1(7) . .
C5 C6 C8A 117.6(7) . .
O2 C7 O1 126.1(9) . .
O2 C7 C4 117.7(7) . .
O1 C7 C4 116.2(8) . .
F1 C8 F3 102.8(10) . .
F1 C8 F2 102.5(10) . .
F3 C8 F2 101.4(10) . .
F1 C8 C2 117.0(9) . .
F3 C8 C2 115.9(9) . .
F2 C8 C2 115.0(8) . .
O3 C9 O4 122(2) . .
O3 C9 C10 123.0(11) . .
O4 C9 C10 115(2) . .
C11 C10 C12 120.1(4) . .
C11 C10 C9 120.8(7) . .
C12 C10 C9 119.1(8) . .
C10 C11 C11 119.8(3) . 11_556
C12 C12 C12 0.0 5_556 11_556
C12 C12 C10 120.1(3) 5_556 3_655
C12 C12 C10 120.1(3) 11_556 3_655
C12 C12 C10 120.1(3) 5_556 .
C12 C12 C10 120.1(3) 11_556 .
C10 C12 C10 119.8(5) 3_655 .
F1A C8A F2A 103.1(11) . .
F1A C8A F3A 101.6(11) . .
F2A C8A F3A 101.1(11) . .
F1A C8A C6 116.9(9) . .
F2A C8A C6 116.8(9) . .
F3A C8A C6 114.9(9) . .

loop_
_geom_bond_atom_site_label_1
_geom_bond_atom_site_label_2
_geom_bond_distance
_geom_bond_site_symmetry_2
Zr1 O5 2.13(5) .
Zr1 O7 2.134(6) .
Zr1 O7 2.134(6) 3_655
Zr1 O6 2.134(6) 13_655
Zr1 O6 2.134(6) .
Zr1 O3 2.177(10) .
Zr1 O8 2.188(12) .
Zr1 O1 2.265(6) 13_655
Zr1 O1 2.265(6) .
Zr1 Zr2 3.4877(10) .
Zr1 Zr2 3.4877(10) 9_655
Zr1 Zr1 3.502(3) 3_655
Zr2 O7 2.130(10) 11
Zr2 O7 2.130(10) .
Zr2 O6 2.160(10) .
Zr2 O6 2.160(10) 5
Zr2 O2 2.190(6) 5
Zr2 O2 2.190(6) 14
Zr2 O2 2.190(6) 11
Zr2 O2 2.190(6) .
Zr2 Zr1 3.4877(10) 3_655
Zr2 Zr1 3.4877(10) 11
Zr2 Zr1 3.4877(10) 9_655
F1 C8 1.303(9) .
F2 C8 1.323(9) .
F2 F2 1.66(3) 11
F3 C8 1.311(9) .
F1A C8A 1.298(9) .
F2A C8A 1.310(9) .
F3A C8A 1.322(9) .
O1 C7 1.270(10) .
O2 C7 1.255(10) .
O3 C9 1.280(10) .
O4 C9 1.288(9) 3_655
O4 C9 1.288(9) .
O6 Zr1 2.134(6) 11
O7 Zr1 2.134(6) 3_655
C1 C6 1.388(7) .
C1 C2 1.399(7) .
C1 C1 1.514(13) 7
C2 C3 1.394(7) .
C2 C8 1.505(8) .
C3 C4 1.385(7) .
C4 C5 1.382(7) .
C4 C7 1.483(11) .
C5 C6 1.406(7) .
C6 C8A 1.504(8) .
C9 C10 1.500(19) .
C10 C11 1.390(7) .
C10 C12 1.391(7) .
C11 C11 1.399(9) 11_556
C12 C12 1.388(9) 5_556
C12 C12 1.388(9) 11_556
C12 C10 1.391(7) 3_655
